data_1513037
loop_
_publ_author_name
'Lamsh\"oft, Marc'
'Storp, J\"urgen'
'Ivanova, Bojidarka'
'Spiteller, Michael'

_publ_section_title
;
 Gas-phase CT-stabilized Ag(I) and Zn(II) metal-organic
 complexes&#x0096;experimental vs. theoretical study
;
_journal_name_full Polyhedron
_journal_page_first 2564
_journal_paper_doi 10.1016/j.poly.2011.07.003
_journal_volume 30
_journal_year 2011
_chemical_formula_sum 'C12 H24 Cl2 N2 O4'
_chemical_formula_weight 331.24
_chemical_melting_point 410
_space_group_IT_number 14
_symmetry_cell_setting monoclinic
_symmetry_space_group_name_Hall '-P 2ybc'
_symmetry_space_group_name_H-M 'P 1 21/c 1'
_atom_sites_solution_hydrogens geom
_atom_sites_solution_primary direct
_atom_sites_solution_secondary difmap
_audit_creation_method SHELXL-97
_cell_angle_alpha 90.00
_cell_angle_beta 109.30(3)
_cell_angle_gamma 90.00
_cell_formula_units_Z 2
_cell_length_a 7.044(7)
_cell_length_b 11.936(13)
_cell_length_c 9.775(11)
_cell_measurement_temperature 273(2)
_cell_volume 775.7(14)
_computing_cell_refinement 'Bruker SAINT'
_computing_data_collection 'Bruker GIS'
_computing_data_reduction 'Bruker SAINT'
_computing_molecular_graphics 'Bruker APEX2'
_computing_structure_refinement 'SHELXL-97 (Sheldrick, 2008)'
_computing_structure_solution 'SHELXS-97 (Sheldrick, 2008)'
_diffrn_ambient_temperature 273(2)
_diffrn_measured_fraction_theta_full 0.911
_diffrn_measured_fraction_theta_max 0.911
_diffrn_measurement_device_type 'Bruker SMART X2S'
_diffrn_measurement_method '\w scans'
_diffrn_radiation_monochromator 'doubly curved silicon crystal'
_diffrn_radiation_source 'micro-focus sealed tube'
_diffrn_radiation_type MoK\a
_diffrn_radiation_wavelength 0.71073
_diffrn_reflns_av_R_equivalents 0.3158
_diffrn_reflns_av_sigmaI/netI 0.2329
_diffrn_reflns_limit_h_max 7
_diffrn_reflns_limit_h_min -7
_diffrn_reflns_limit_k_max 14
_diffrn_reflns_limit_k_min -13
_diffrn_reflns_limit_l_max 11
_diffrn_reflns_limit_l_min -5
_diffrn_reflns_number 2142
_diffrn_reflns_theta_full 24.95
_diffrn_reflns_theta_max 24.95
_diffrn_reflns_theta_min 2.79
_exptl_absorpt_coefficient_mu 0.433
_exptl_absorpt_correction_T_max 0.9792
_exptl_absorpt_correction_T_min 0.9641
_exptl_absorpt_correction_type multi-scan
_exptl_crystal_colour colorless
_exptl_crystal_density_diffrn 1.418
_exptl_crystal_density_method 'not measured'
_exptl_crystal_description plate
_exptl_crystal_F_000 352
_exptl_crystal_size_max 0.22
_exptl_crystal_size_mid 0.07
_exptl_crystal_size_min 0.05
_refine_diff_density_max 0.600
_refine_diff_density_min -0.827
_refine_diff_density_rms 0.116
_refine_ls_extinction_method none
_refine_ls_goodness_of_fit_ref 0.980
_refine_ls_hydrogen_treatment constr
_refine_ls_matrix_type full
_refine_ls_number_parameters 91
_refine_ls_number_reflns 1239
_refine_ls_number_restraints 0
_refine_ls_restrained_S_all 0.980
_refine_ls_R_factor_all 0.1643
_refine_ls_R_factor_gt 0.1163
_refine_ls_shift/su_max 0.000
_refine_ls_shift/su_mean 0.000
_refine_ls_structure_factor_coef Fsqd
_refine_ls_weighting_details 'calc w=1/[\s^2^(Fo^2^)+(0.1222P)^2^+0.0000P] where P=(Fo^2^+2Fc^2^)/3'
_refine_ls_weighting_scheme calc
_refine_ls_wR_factor_gt 0.2307
_refine_ls_wR_factor_ref 0.2655
_reflns_number_gt 707
_reflns_number_total 1239
_reflns_threshold_expression >2sigma(I)
_cod_data_source_file Struct-200-25b-8.cif
_cod_data_source_block 200-25b
_cod_depositor_comments
;
The following automatic conversions were performed:

'_chemical_melting_point' value '410K' was changed to '410' - the
value should be numeric and without a unit
designator.

'_symmetry_cell_setting' value 'Monoclinic' changed to
'monoclinic' according to the built-in table from CIF Core dictionary
named 'cif_core.dic' version 2.4.1 from 2010-06-29.

Automatic conversion script
Id: cif_fix_values 1891 2012-01-12 08:04:46Z andrius 
;
_cod_original_sg_symbol_H-M 'P 21/c'
_cod_database_code 1513037

loop_
_symmetry_equiv_pos_as_xyz
'x, y, z'
'-x, y+1/2, -z+1/2'
'-x, -y, -z'
'x, -y-1/2, z-1/2'

loop_
_atom_site_label
_atom_site_type_symbol
_atom_site_fract_x
_atom_site_fract_y
_atom_site_fract_z
_atom_site_U_iso_or_equiv
_atom_site_adp_type
_atom_site_occupancy
_atom_site_symmetry_multiplicity
_atom_site_calc_flag
_atom_site_refinement_flags
Cl1 Cl 0.5481(3) 0.14283(13) 0.19197(17) 0.0488(7) Uani 1 1 d .
O1 O 0.9932(8) 0.1495(4) -0.4023(5) 0.0543(14) Uani 1 1 d .
N1 N 0.9359(7) 0.0603(4) -0.1428(5) 0.0326(13) Uani 1 1 d .
C4 C 1.0988(10) 0.1407(5) -0.1401(6) 0.0434(17) Uani 1 1 d .
H4A H 1.2149 0.1266 -0.0549 0.052 Uiso 1 1 calc R
H4B H 1.0529 0.2165 -0.1332 0.052 Uiso 1 1 calc R
C3 C 1.1605(13) 0.1305(5) -0.2760(8) 0.054(2) Uani 1 1 d .
H3A H 1.2650 0.1847 -0.2714 0.064 Uiso 1 1 calc R
H3B H 1.2142 0.0562 -0.2801 0.064 Uiso 1 1 calc R
C2 C 0.7664(11) 0.0743(5) -0.2860(6) 0.0484(19) Uani 1 1 d .
H2A H 0.6669 0.0160 -0.2960 0.058 Uiso 1 1 calc R
H2B H 0.7013 0.1462 -0.2876 0.058 Uiso 1 1 calc R
C1 C 0.8478(12) 0.0678(6) -0.4114(7) 0.055(2) Uani 1 1 d .
H1A H 0.9062 -0.0057 -0.4123 0.066 Uiso 1 1 calc R
H1B H 0.7378 0.0770 -0.5018 0.066 Uiso 1 1 calc R
C6 C 0.8450(10) 0.0849(5) -0.0254(6) 0.0394(17) Uani 1 1 d .
H6A H 0.7265 0.0388 -0.0404 0.047 Uiso 1 1 calc R
H6B H 0.8038 0.1628 -0.0314 0.047 Uiso 1 1 calc R
C5 C -0.0040(10) 0.4385(4) -0.3757(6) 0.0379(16) Uani 1 1 d .
H5A H -0.0646 0.4200 -0.3028 0.046 Uiso 1 1 calc R
H5B H 0.1124 0.3906 -0.3603 0.046 Uiso 1 1 calc R
OS1 O 0.3814(11) 0.3376(6) -0.0472(8) 0.110(2) Uani 1 1 d .

loop_
_atom_site_aniso_label
_atom_site_aniso_U_11
_atom_site_aniso_U_22
_atom_site_aniso_U_33
_atom_site_aniso_U_23
_atom_site_aniso_U_13
_atom_site_aniso_U_12
Cl1 0.0673(13) 0.0443(10) 0.0366(9) 0.0048(7) 0.0196(8) 0.0042(8)
O1 0.080(4) 0.059(3) 0.031(3) 0.020(2) 0.029(3) 0.012(3)
N1 0.049(3) 0.032(2) 0.019(2) 0.006(2) 0.013(2) 0.004(2)
C4 0.073(5) 0.036(3) 0.026(3) 0.008(3) 0.023(3) -0.001(3)
C3 0.088(6) 0.040(3) 0.045(4) 0.013(3) 0.037(4) 0.009(4)
C2 0.079(5) 0.047(4) 0.017(3) 0.007(3) 0.013(3) 0.008(3)
C1 0.081(6) 0.063(4) 0.022(3) 0.003(3) 0.021(3) 0.008(4)
C6 0.070(5) 0.030(3) 0.025(3) 0.003(2) 0.026(3) 0.011(3)
C5 0.067(5) 0.031(3) 0.019(3) 0.003(2) 0.018(3) -0.004(3)
OS1 0.123(6) 0.116(6) 0.090(5) 0.003(4) 0.034(5) -0.016(4)

loop_
_atom_type_symbol
_atom_type_description
_atom_type_scat_dispersion_real
_atom_type_scat_dispersion_imag
_atom_type_scat_source
C C 0.0033 0.0016 'International Tables Vol C Tables 4.2.6.8 and 6.1.1.4'
H H 0.0000 0.0000 'International Tables Vol C Tables 4.2.6.8 and 6.1.1.4'
N N 0.0061 0.0033 'International Tables Vol C Tables 4.2.6.8 and 6.1.1.4'
O O 0.0106 0.0060 'International Tables Vol C Tables 4.2.6.8 and 6.1.1.4'
K K 0.2009 0.2494 'International Tables Vol C Tables 4.2.6.8 and 6.1.1.4'
Cl Cl 0.1484 0.1585 'International Tables Vol C Tables 4.2.6.8 and 6.1.1.4'

loop_
_geom_angle_atom_site_label_1
_geom_angle_atom_site_label_2
_geom_angle_atom_site_label_3
_geom_angle
_geom_angle_site_symmetry_1
_geom_angle_site_symmetry_3
C1 O1 C3 109.0(5) . .
C4 N1 C6 112.1(5) . .
C4 N1 C2 108.2(4) . .
C6 N1 C2 106.0(4) . .
C4 N1 C5 113.7(5) . 2_644
C6 N1 C5 106.9(4) . 2_644
C2 N1 C5 109.6(5) . 2_644
N1 C4 C3 111.7(5) . .
O1 C3 C4 110.5(6) . .
C1 C2 N1 110.3(6) . .
O1 C1 C2 112.2(6) . .
N1 C6 C5 110.9(5) . 4_666
N1 C5 C6 112.4(5) 2_654 4_465

loop_
_geom_bond_atom_site_label_1
_geom_bond_atom_site_label_2
_geom_bond_distance
_geom_bond_site_symmetry_2
O1 C1 1.395(8) .
O1 C3 1.415(10) .
N1 C4 1.489(7) .
N1 C6 1.517(7) .
N1 C2 1.519(8) .
N1 C5 1.523(7) 2_644
C4 C3 1.534(9) .
C2 C1 1.517(9) .
C6 C5 1.524(8) 4_666
C5 N1 1.523(7) 2_654
C5 C6 1.524(8) 4_465
